data_2217840
loop_
_publ_author_name
'Overgaard, Jacob'
'Timco, Grigore A.'
'Larsen, Finn K.'

_publ_section_title
Tetrakis(\m-pivalato-\k^2^<i>O</i>:<i>O</i>')bis[(2-methylpyridine-\k<i>N</i>)iron(II)](<i>Fe</i>---<i>Fe</i>)
_journal_coeditor_code WK2077
_journal_issue 3
_journal_name_full 'Acta Crystallographica Section E'
_journal_page_first m497
_journal_paper_doi 10.1107/S1600536808005102
_journal_volume 64
_journal_year 2008
_chemical_formula_iupac '[Fe2 (C5 H9 O2)4 (C6 H7 N)2]'
_chemical_formula_moiety 'C32 H50 Fe2 N2 O8'
_chemical_formula_sum 'C32 H50 Fe2 N2 O8'
_chemical_formula_weight 702.44
_chemical_name_systematic
;
Tetrakis(\m-pivalato-\k^2^O:O')bis[(2-methylpyridine-\kN)iron(II)]
;
_space_group_IT_number 2
_symmetry_cell_setting triclinic
_symmetry_space_group_name_Hall '-P 1'
_symmetry_space_group_name_H-M 'P -1'
_atom_sites_solution_hydrogens geom
_atom_sites_solution_primary direct
_atom_sites_solution_secondary difmap
_cell_angle_alpha 64.138(2)
_cell_angle_beta 83.600(2)
_cell_angle_gamma 72.090(2)
_cell_formula_units_Z 1
_cell_length_a 9.5387(8)
_cell_length_b 10.5403(9)
_cell_length_c 10.5546(9)
_cell_measurement_reflns_used 2580
_cell_measurement_temperature 120(2)
_cell_measurement_theta_max 32.667
_cell_measurement_theta_min 2.856
_cell_volume 908.30(13)
_computing_cell_refinement 'SMART (Bruker, 1998)'
_computing_data_collection 'SMART (Bruker, 1998)'
_computing_data_reduction 'SAINT-Plus (Bruker, 1998)'
_computing_molecular_graphics 'XP in SHELXTL (Sheldrick, 2008)'
_computing_publication_material 'SHELXL97 (Sheldrick, 2008)'
_computing_structure_refinement 'SHELXL97 (Sheldrick, 2008)'
_computing_structure_solution 'SHELXS97 (Sheldrick, 2008)'
_diffrn_ambient_temperature 120(2)
_diffrn_detector_area_resol_mean 12.0
_diffrn_measured_fraction_theta_full 0.993
_diffrn_measured_fraction_theta_max 0.679
_diffrn_measurement_device_type 'Bruker SMART 1000 CCD area-detector'
_diffrn_measurement_method \w
_diffrn_radiation_monochromator graphite
_diffrn_radiation_source 'fine-focus sealed tube'
_diffrn_radiation_type MoK\a
_diffrn_radiation_wavelength 0.71073
_diffrn_reflns_av_R_equivalents 0.0317
_diffrn_reflns_limit_h_max 12
_diffrn_reflns_limit_h_min -11
_diffrn_reflns_limit_k_max 16
_diffrn_reflns_limit_k_min -13
_diffrn_reflns_limit_l_max 12
_diffrn_reflns_limit_l_min -14
_diffrn_reflns_number 8222
_diffrn_reflns_theta_full 27.00
_diffrn_reflns_theta_max 33.79
_diffrn_reflns_theta_min 2.15
_diffrn_standards_number 0
_exptl_absorpt_coefficient_mu 0.845
_exptl_absorpt_correction_T_max 0.86332
_exptl_absorpt_correction_T_min 0.76152
_exptl_absorpt_correction_type gaussian
_exptl_absorpt_process_details '(SADABS; Sheldrick, 2003)'
_exptl_crystal_colour green
_exptl_crystal_density_diffrn 1.284
_exptl_crystal_density_method 'not measured'
_exptl_crystal_description prism
_exptl_crystal_F_000 372
_exptl_crystal_size_max 0.30
_exptl_crystal_size_mid 0.25
_exptl_crystal_size_min 0.20
_refine_diff_density_max 0.561
_refine_diff_density_min -0.48
_refine_ls_extinction_method none
_refine_ls_goodness_of_fit_ref 1.105
_refine_ls_hydrogen_treatment constr
_refine_ls_matrix_type full
_refine_ls_number_parameters 206
_refine_ls_number_reflns 4949
_refine_ls_number_restraints 0
_refine_ls_restrained_S_all 1.105
_refine_ls_R_factor_all 0.0415
_refine_ls_R_factor_gt 0.0349
_refine_ls_shift/su_max 0.000
_refine_ls_shift/su_mean 0.000
_refine_ls_structure_factor_coef Fsqd
_refine_ls_weighting_details 'calc w=1/[\s^2^(Fo^2^)+(0.0621P)^2^+0.0412P] where P=(Fo^2^+2Fc^2^)/3'
_refine_ls_weighting_scheme calc
_refine_ls_wR_factor_gt 0.0991
_refine_ls_wR_factor_ref 0.1012
_reflns_number_gt 4259
_reflns_number_total 4949
_reflns_threshold_expression I>2\s(I)
_cod_data_source_file wk2077.cif
_cod_data_source_block I
_cod_database_code 2217840
_cod_database_fobs_code 2217840

loop_
_symmetry_equiv_pos_as_xyz
'x, y, z'
'-x, -y, -z'

loop_
_atom_site_type_symbol
_atom_site_label
_atom_site_fract_x
_atom_site_fract_y
_atom_site_fract_z
_atom_site_U_iso_or_equiv
_atom_site_adp_type
_atom_site_calc_flag
_atom_site_refinement_flags
_atom_site_occupancy
Fe Fe1 -0.03369(2) -0.11318(2) -0.02000(2) 0.02183(8) Uani d . 1
O O1 0.16294(13) -0.13551(14) -0.12201(14) 0.0380(3) Uani d . 1
O O2 0.20582(14) 0.04754(14) -0.09692(13) 0.0355(3) Uani d . 1
O O3 0.08500(15) -0.25206(16) 0.16687(14) 0.0443(3) Uani d . 1
O O4 0.12814(14) -0.07109(13) 0.19692(12) 0.0360(3) Uani d . 1
C C1 0.23705(16) -0.04856(16) -0.14308(15) 0.0246(3) Uani d . 1
C C2 0.37218(19) -0.05517(19) -0.23535(17) 0.0327(3) Uani d . 1
C C3 0.4232(3) -0.2015(3) -0.2491(3) 0.0555(6) Uani d . 1
H H3A 0.3466 -0.2079 -0.2987 0.083 Uiso calc R 1
H H3B 0.4415 -0.2836 -0.1551 0.083 Uiso calc R 1
H H3C 0.5142 -0.2064 -0.3023 0.083 Uiso calc R 1
C C4 0.3273(4) 0.0754(3) -0.3758(2) 0.1009(14) Uani d . 1
H H4A 0.2995 0.1665 -0.3629 0.151 Uiso calc R 1
H H4B 0.2432 0.0693 -0.4161 0.151 Uiso calc R 1
H H4C 0.4101 0.0753 -0.4397 0.151 Uiso calc R 1
C C5 0.4987(2) -0.0447(3) -0.1668(3) 0.0671(7) Uani d . 1
H H5A 0.4659 0.0437 -0.1491 0.101 Uiso calc R 1
H H5B 0.5823 -0.0389 -0.23 0.101 Uiso calc R 1
H H5C 0.5288 -0.1321 -0.0775 0.101 Uiso calc R 1
C C6 0.14310(16) -0.20469(18) 0.23159(15) 0.0271(3) Uani d . 1
C C7 0.24543(19) -0.31837(17) 0.35736(15) 0.0303(3) Uani d . 1
C C8 0.3883(2) -0.3772(3) 0.2947(2) 0.0602(6) Uani d . 1
H H8A 0.4266 -0.2953 0.2316 0.09 Uiso calc R 1
H H8B 0.3695 -0.427 0.2415 0.09 Uiso calc R 1
H H8C 0.461 -0.4473 0.3706 0.09 Uiso calc R 1
C C9 0.1777(4) -0.4420(3) 0.4476(2) 0.0679(8) Uani d . 1
H H9A 0.2495 -0.5209 0.5203 0.102 Uiso calc R 1
H H9B 0.1501 -0.481 0.3881 0.102 Uiso calc R 1
H H9C 0.0897 -0.4036 0.4924 0.102 Uiso calc R 1
C C10 0.2741(2) -0.2478(2) 0.44773(18) 0.0409(4) Uani d . 1
H H10A 0.3193 -0.1694 0.3904 0.061 Uiso calc R 1
H H10B 0.3407 -0.3227 0.527 0.061 Uiso calc R 1
H H10C 0.1806 -0.2062 0.4837 0.061 Uiso calc R 1
N N1 -0.12992(14) -0.26829(14) -0.02513(14) 0.0262(3) Uani d . 1
C C1A -0.12609(18) -0.30575(18) -0.13207(18) 0.0300(3) Uani d . 1
C C1B -0.1759(2) -0.4233(2) -0.1168(2) 0.0386(4) Uani d . 1
H H1BA -0.171 -0.4493 -0.1932 0.046 Uiso calc R 1
C C1C -0.2317(2) -0.5006(2) 0.0088(2) 0.0424(4) Uani d . 1
H H1CA -0.2643 -0.5815 0.0207 0.051 Uiso calc R 1
C C1D -0.2402(2) -0.4603(2) 0.1183(2) 0.0414(4) Uani d . 1
H H1DA -0.2815 -0.5108 0.2053 0.05 Uiso calc R 1
C C1E -0.18751(19) -0.34521(18) 0.09860(19) 0.0336(3) Uani d . 1
H H1EA -0.1915 -0.3185 0.1743 0.04 Uiso calc R 1
C C1F -0.0673(2) -0.2167(2) -0.26681(18) 0.0397(4) Uani d . 1
H H1FA 0.0329 -0.2192 -0.2505 0.06 Uiso calc R 1
H H1FB -0.1305 -0.1146 -0.304 0.06 Uiso calc R 1
H H1FC -0.0653 -0.2573 -0.3349 0.06 Uiso calc R 1

loop_
_atom_site_aniso_label
_atom_site_aniso_U_11
_atom_site_aniso_U_22
_atom_site_aniso_U_33
_atom_site_aniso_U_12
_atom_site_aniso_U_13
_atom_site_aniso_U_23
Fe1 0.01980(12) 0.02218(11) 0.02716(12) -0.00602(8) -0.00176(8) -0.01322(8)
O1 0.0264(6) 0.0324(6) 0.0575(8) -0.0128(5) 0.0049(5) -0.0193(6)
O2 0.0342(7) 0.0406(7) 0.0408(6) -0.0122(5) 0.0116(5) -0.0268(5)
O3 0.0387(7) 0.0543(8) 0.0456(7) -0.0036(6) -0.0154(6) -0.0291(6)
O4 0.0388(7) 0.0291(6) 0.0288(5) -0.0013(5) -0.0068(5) -0.0061(4)
C1 0.0199(7) 0.0263(7) 0.0239(6) -0.0055(5) 0.0008(5) -0.0081(5)
C2 0.0295(8) 0.0347(8) 0.0314(8) -0.0075(7) 0.0112(6) -0.0154(6)
C3 0.0481(12) 0.0612(14) 0.0708(14) -0.0102(11) 0.0179(11) -0.0477(12)
C4 0.102(2) 0.085(2) 0.0341(11) 0.0216(17) 0.0300(13) 0.0076(12)
C5 0.0283(10) 0.0836(18) 0.110(2) -0.0247(11) 0.0200(12) -0.0580(17)
C6 0.0203(7) 0.0364(8) 0.0215(6) -0.0050(6) 0.0007(5) -0.0116(6)
C7 0.0361(9) 0.0281(7) 0.0224(6) -0.0077(6) -0.0070(6) -0.0061(5)
C8 0.0391(11) 0.0744(16) 0.0519(12) 0.0178(11) -0.0188(9) -0.0318(11)
C9 0.125(2) 0.0509(13) 0.0361(10) -0.0530(15) 0.0006(12) -0.0069(9)
C10 0.0517(11) 0.0413(9) 0.0287(8) -0.0139(8) -0.0127(7) -0.0108(7)
N1 0.0215(6) 0.0253(6) 0.0350(7) -0.0048(5) -0.0023(5) -0.0163(5)
C1A 0.0244(7) 0.0309(7) 0.0388(8) -0.0025(6) -0.0056(6) -0.0206(6)
C1B 0.0306(9) 0.0334(8) 0.0588(11) -0.0045(7) -0.0072(8) -0.0270(8)
C1C 0.0331(9) 0.0320(8) 0.0685(13) -0.0079(7) -0.0033(9) -0.0269(9)
C1D 0.0367(10) 0.0317(8) 0.0540(11) -0.0134(7) 0.0088(8) -0.0158(8)
C1E 0.0286(8) 0.0300(8) 0.0428(9) -0.0083(7) 0.0031(7) -0.0167(7)
C1F 0.0470(11) 0.0437(10) 0.0353(8) -0.0130(8) -0.0012(8) -0.0224(8)

loop_
_atom_type_symbol
_atom_type_description
_atom_type_scat_dispersion_real
_atom_type_scat_dispersion_imag
_atom_type_scat_source
C C 0.0033 0.0016 'International Tables Vol C Tables 4.2.6.8 and 6.1.1.4'
H H 0.0000 0.0000 'International Tables Vol C Tables 4.2.6.8 and 6.1.1.4'
N N 0.0061 0.0033 'International Tables Vol C Tables 4.2.6.8 and 6.1.1.4'
O O 0.0106 0.0060 'International Tables Vol C Tables 4.2.6.8 and 6.1.1.4'
Fe Fe 0.3463 0.8444 'International Tables Vol C Tables 4.2.6.8 and 6.1.1.4'

loop_
_geom_angle_atom_site_label_1
_geom_angle_atom_site_label_2
_geom_angle_atom_site_label_3
_geom_angle_site_symmetry_1
_geom_angle_site_symmetry_3
_geom_angle
O4 Fe1 O1 2 . 89.37(5)
O4 Fe1 O3 2 . 162.10(6)
O1 Fe1 O3 . . 87.58(6)
O4 Fe1 O2 2 2 89.38(5)
O1 Fe1 O2 . 2 161.85(5)
O3 Fe1 O2 . 2 88.07(5)
O4 Fe1 N1 2 . 101.37(5)
O1 Fe1 N1 . . 107.04(5)
O3 Fe1 N1 . . 96.39(5)
O2 Fe1 N1 2 . 90.95(5)
O4 Fe1 Fe1 2 2 77.91(4)
O1 Fe1 Fe1 . 2 86.43(4)
O3 Fe1 Fe1 . 2 84.30(4)
O2 Fe1 Fe1 2 2 75.61(4)
N1 Fe1 Fe1 . 2 166.53(4)
C1 O1 Fe1 . . 119.93(11)
C1 O2 Fe1 . 2 133.33(11)
C6 O3 Fe1 . . 121.86(12)
C6 O4 Fe1 . 2 130.76(11)
O2 C1 O1 . . 124.45(15)
O2 C1 C2 . . 116.85(14)
O1 C1 C2 . . 118.67(15)
C4 C2 C5 . . 110.6(2)
C4 C2 C1 . . 106.23(16)
C5 C2 C1 . . 109.10(15)
C4 C2 C3 . . 112.1(2)
C5 C2 C3 . . 107.82(18)
C1 C2 C3 . . 111.00(15)
C2 C3 H3A . . 109.5
C2 C3 H3B . . 109.5
H3A C3 H3B . . 109.5
C2 C3 H3C . . 109.5
H3A C3 H3C . . 109.5
H3B C3 H3C . . 109.5
C2 C4 H4A . . 109.5
C2 C4 H4B . . 109.5
H4A C4 H4B . . 109.5
C2 C4 H4C . . 109.5
H4A C4 H4C . . 109.5
H4B C4 H4C . . 109.5
C2 C5 H5A . . 109.5
C2 C5 H5B . . 109.5
H5A C5 H5B . . 109.5
C2 C5 H5C . . 109.5
H5A C5 H5C . . 109.5
H5B C5 H5C . . 109.5
O3 C6 O4 . . 124.77(15)
O3 C6 C7 . . 117.45(15)
O4 C6 C7 . . 117.70(14)
C8 C7 C9 . . 110.6(2)
C8 C7 C6 . . 105.56(13)
C9 C7 C6 . . 110.04(16)
C8 C7 C10 . . 110.31(17)
C9 C7 C10 . . 109.23(15)
C6 C7 C10 . . 111.10(14)
C7 C8 H8A . . 109.5
C7 C8 H8B . . 109.5
H8A C8 H8B . . 109.5
C7 C8 H8C . . 109.5
H8A C8 H8C . . 109.5
H8B C8 H8C . . 109.5
C7 C9 H9A . . 109.5
C7 C9 H9B . . 109.5
H9A C9 H9B . . 109.5
C7 C9 H9C . . 109.5
H9A C9 H9C . . 109.5
H9B C9 H9C . . 109.5
C7 C10 H10A . . 109.5
C7 C10 H10B . . 109.5
H10A C10 H10B . . 109.5
C7 C10 H10C . . 109.5
H10A C10 H10C . . 109.5
H10B C10 H10C . . 109.5
C1A N1 C1E . . 118.33(14)
C1A N1 Fe1 . . 126.41(11)
C1E N1 Fe1 . . 114.92(11)
N1 C1A C1B . . 121.33(16)
N1 C1A C1F . . 116.98(15)
C1B C1A C1F . . 121.69(16)
C1C C1B C1A . . 119.52(17)
C1C C1B H1BA . . 120.2
C1A C1B H1BA . . 120.2
C1B C1C C1D . . 119.66(17)
C1B C1C H1CA . . 120.2
C1D C1C H1CA . . 120.2
C1E C1D C1C . . 118.50(17)
C1E C1D H1DA . . 120.8
C1C C1D H1DA . . 120.8
N1 C1E C1D . . 122.61(17)
N1 C1E H1EA . . 118.7
C1D C1E H1EA . . 118.7
C1A C1F H1FA . . 109.5
C1A C1F H1FB . . 109.5
H1FA C1F H1FB . . 109.5
C1A C1F H1FC . . 109.5
H1FA C1F H1FC . . 109.5
H1FB C1F H1FC . . 109.5

loop_
_geom_bond_atom_site_label_1
_geom_bond_atom_site_label_2
_geom_bond_site_symmetry_2
_geom_bond_distance
_geom_bond_publ_flag
Fe1 O4 2 2.0508(11) yes
Fe1 O1 . 2.0571(13) yes
Fe1 O3 . 2.0675(13) yes
Fe1 O2 2 2.0717(11) yes
Fe1 N1 . 2.1284(13) yes
Fe1 Fe1 2 2.8576(4) yes
O1 C1 . 1.2548(19) yes
O2 C1 . 1.2508(19) yes
O2 Fe1 2 2.0717(11) ?
O3 C6 . 1.255(2) yes
O4 C6 . 1.255(2) yes
O4 Fe1 2 2.0508(11) ?
C1 C2 . 1.529(2) ?
C2 C4 . 1.508(3) ?
C2 C5 . 1.529(3) ?
C2 C3 . 1.535(3) ?
C3 H3A . 0.98 ?
C3 H3B . 0.98 ?
C3 H3C . 0.98 ?
C4 H4A . 0.98 ?
C4 H4B . 0.98 ?
C4 H4C . 0.98 ?
C5 H5A . 0.98 ?
C5 H5B . 0.98 ?
C5 H5C . 0.98 ?
C6 C7 . 1.527(2) ?
C7 C8 . 1.522(3) ?
C7 C9 . 1.523(3) ?
C7 C10 . 1.529(2) ?
C8 H8A . 0.98 ?
C8 H8B . 0.98 ?
C8 H8C . 0.98 ?
C9 H9A . 0.98 ?
C9 H9B . 0.98 ?
C9 H9C . 0.98 ?
C10 H10A . 0.98 ?
C10 H10B . 0.98 ?
C10 H10C . 0.98 ?
N1 C1A . 1.342(2) ?
N1 C1E . 1.362(2) ?
C1A C1B . 1.399(2) ?
C1A C1F . 1.483(2) ?
C1B C1C . 1.368(3) ?
C1B H1BA . 0.95 ?
C1C C1D . 1.382(3) ?
C1C H1CA . 0.95 ?
C1D C1E . 1.378(2) ?
C1D H1DA . 0.95 ?
C1E H1EA . 0.95 ?
C1F H1FA . 0.98 ?
C1F H1FB . 0.98 ?
C1F H1FC . 0.98 ?

loop_
_geom_torsion_atom_site_label_1
_geom_torsion_atom_site_label_2
_geom_torsion_atom_site_label_3
_geom_torsion_atom_site_label_4
_geom_torsion_site_symmetry_1
_geom_torsion
O4 Fe1 O1 C1 2 72.98(13)
O3 Fe1 O1 C1 . -89.39(13)
O2 Fe1 O1 C1 2 -13.1(2)
N1 Fe1 O1 C1 . 174.67(12)
Fe1 Fe1 O1 C1 2 -4.95(12)
O4 Fe1 O3 C6 2 5.7(3)
O1 Fe1 O3 C6 . 86.11(14)
O2 Fe1 O3 C6 2 -76.26(14)
N1 Fe1 O3 C6 . -167.00(14)
Fe1 Fe1 O3 C6 2 -0.53(13)
Fe1 O2 C1 O1 2 -1.9(3)
Fe1 O2 C1 C2 2 175.95(10)
Fe1 O1 C1 O2 . 5.5(2)
Fe1 O1 C1 C2 . -172.25(10)
O2 C1 C2 C4 . -74.1(2)
O1 C1 C2 C4 . 103.8(2)
O2 C1 C2 C5 . 45.1(2)
O1 C1 C2 C5 . -136.93(18)
O2 C1 C2 C3 . 163.78(17)
O1 C1 C2 C3 . -18.3(2)
Fe1 O3 C6 O4 . 5.0(2)
Fe1 O3 C6 C7 . -171.88(11)
Fe1 O4 C6 O3 2 -8.7(3)
Fe1 O4 C6 C7 2 168.15(11)
O3 C6 C7 C8 . 75.6(2)
O4 C6 C7 C8 . -101.42(19)
O3 C6 C7 C9 . -43.7(2)
O4 C6 C7 C9 . 139.25(18)
O3 C6 C7 C10 . -164.77(15)
O4 C6 C7 C10 . 18.2(2)
O4 Fe1 N1 C1A 2 55.44(13)
O1 Fe1 N1 C1A . -37.42(14)
O3 Fe1 N1 C1A . -126.84(13)
O2 Fe1 N1 C1A 2 145.00(13)
Fe1 Fe1 N1 C1A 2 140.97(14)
O4 Fe1 N1 C1E 2 -131.33(11)
O1 Fe1 N1 C1E . 135.81(11)
O3 Fe1 N1 C1E . 46.39(12)
O2 Fe1 N1 C1E 2 -41.77(12)
Fe1 Fe1 N1 C1E 2 -45.8(2)
C1E N1 C1A C1B . -1.8(2)
Fe1 N1 C1A C1B . 171.27(12)
C1E N1 C1A C1F . 178.04(15)
Fe1 N1 C1A C1F . -8.9(2)
N1 C1A C1B C1C . 0.9(3)
C1F C1A C1B C1C . -178.84(17)
C1A C1B C1C C1D . 1.0(3)
C1B C1C C1D C1E . -2.0(3)
C1A N1 C1E C1D . 0.7(2)
Fe1 N1 C1E C1D . -173.13(14)
C1C C1D C1E N1 . 1.2(3)
